data_4106790
loop_
_publ_author_name
'Noah Z. Burns'
'Michael R. Witten'
'Eric N. Jacobsen'

_publ_section_title
;
 Dual Catalysis in Enantioselective Oxidopyrylium-Based [5 + 2]
 Cycloadditions
;
_journal_name_full 'Journal of the American Chemical Society'
_journal_page_first 14578
_journal_page_last 14581
_journal_paper_doi 10.1021/ja206997e
_journal_volume 133
_journal_year 2011
_chemical_absolute_configuration ad
_chemical_formula_sum 'C10 H10 O2'
_chemical_formula_weight 162.18
_chemical_name_systematic
; 
 ? 
;
_space_group_IT_number 19
_symmetry_cell_setting orthorhombic
_symmetry_space_group_name_Hall 'P 2ac 2ab'
_symmetry_space_group_name_H-M 'P 21 21 21'
_atom_sites_solution_hydrogens geom
_atom_sites_solution_primary direct
_atom_sites_solution_secondary difmap
_audit_creation_method SHELXL-97
_cell_angle_alpha 90.00
_cell_angle_beta 90.00
_cell_angle_gamma 90.00
_cell_formula_units_Z 4
_cell_length_a 7.20850(10)
_cell_length_b 7.89880(10)
_cell_length_c 13.8528(2)
_cell_measurement_reflns_used 9970
_cell_measurement_temperature 100(2)
_cell_measurement_theta_max 65.8
_cell_measurement_theta_min 6.39
_cell_volume 788.758(19)
_computing_cell_refinement 'SAINT 7.46A (Bruker-AXS, 2009)'
_computing_data_collection 'APEX2 v2009.3.0 (Bruker-AXS, 2009)'
_computing_data_reduction 'SAINT 7.46A (Bruker-AXS, 2009)'
_computing_molecular_graphics 'Bruker SHELXTL'
_computing_publication_material 'Bruker SHELXTL'
_computing_structure_refinement 'SHELXL-97 (Sheldrick, 2008)'
_computing_structure_solution 'SHELXS-97 (Sheldrick, 2008)'
_diffrn_ambient_temperature 100(2)
_diffrn_measured_fraction_theta_full 0.999
_diffrn_measured_fraction_theta_max 0.999
_diffrn_measurement_device_type
;
Bruker D8 goniometer with CCD area detector  
;
_diffrn_measurement_method 'omega and phi scans'
_diffrn_radiation_monochromator graphite
_diffrn_radiation_source 'fine-focus sealed tube'
_diffrn_radiation_type CuK\a
_diffrn_radiation_wavelength 1.54178
_diffrn_reflns_av_R_equivalents 0.0310
_diffrn_reflns_av_sigmaI/netI 0.0123
_diffrn_reflns_limit_h_max 8
_diffrn_reflns_limit_h_min -8
_diffrn_reflns_limit_k_max 9
_diffrn_reflns_limit_k_min -9
_diffrn_reflns_limit_l_max 16
_diffrn_reflns_limit_l_min -16
_diffrn_reflns_number 13604
_diffrn_reflns_theta_full 66.25
_diffrn_reflns_theta_max 66.25
_diffrn_reflns_theta_min 6.39
_exptl_absorpt_coefficient_mu 0.768
_exptl_absorpt_correction_T_max 0.9135
_exptl_absorpt_correction_T_min 0.8138
_exptl_absorpt_correction_type multi-scan
_exptl_absorpt_process_details sadabs
_exptl_crystal_colour colorless
_exptl_crystal_density_diffrn 1.366
_exptl_crystal_description block
_exptl_crystal_F_000 344
_exptl_crystal_size_max 0.28
_exptl_crystal_size_mid 0.16
_exptl_crystal_size_min 0.12
_refine_diff_density_max 0.121
_refine_diff_density_min -0.208
_refine_diff_density_rms 0.050
_refine_ls_abs_structure_details 'Flack H D (1983), Acta Cryst. A39, 876-881'
_refine_ls_abs_structure_Flack 0.1(2)
_refine_ls_extinction_method none
_refine_ls_goodness_of_fit_ref 1.145
_refine_ls_hydrogen_treatment constr
_refine_ls_matrix_type full
_refine_ls_number_parameters 109
_refine_ls_number_reflns 1387
_refine_ls_number_restraints 0
_refine_ls_restrained_S_all 1.145
_refine_ls_R_factor_all 0.0287
_refine_ls_R_factor_gt 0.0285
_refine_ls_shift/su_max 0.000
_refine_ls_shift/su_mean 0.000
_refine_ls_structure_factor_coef Fsqd
_refine_ls_weighting_details 'calc w=1/[\s^2^(Fo^2^)+(0.0387P)^2^+0.1623P] where P=(Fo^2^+2Fc^2^)/3'
_refine_ls_weighting_scheme calc
_refine_ls_wR_factor_gt 0.0728
_refine_ls_wR_factor_ref 0.0731
_reflns_number_gt 1378
_reflns_number_total 1387
_reflns_threshold_expression >2sigma(I)
_cod_data_source_file ja206997e_si_005.cif
_cod_data_source_block Allene_prod
_cod_database_code 4106790

loop_
_symmetry_equiv_pos_as_xyz
'x, y, z'
'-x+1/2, -y, z+1/2'
'-x, y+1/2, -z+1/2'
'x+1/2, -y+1/2, -z'

loop_
_atom_site_label
_atom_site_type_symbol
_atom_site_fract_x
_atom_site_fract_y
_atom_site_fract_z
_atom_site_U_iso_or_equiv
_atom_site_adp_type
_atom_site_occupancy
_atom_site_symmetry_multiplicity
_atom_site_calc_flag
_atom_site_refinement_flags
O1 O 0.03561(12) 0.73827(11) 0.91846(6) 0.0201(2) Uani 1 1 d .
O2 O 0.30607(16) 1.10444(13) 0.91992(8) 0.0365(3) Uani 1 1 d .
C1 C 0.16634(19) 1.01838(16) 0.92128(9) 0.0232(3) Uani 1 1 d .
C2 C -0.0051(2) 1.06816(18) 0.97149(10) 0.0292(3) Uani 1 1 d .
H2 H -0.0078 1.1670 1.0105 0.035 Uiso 1 1 calc R
C3 C -0.1562(2) 0.97311(18) 0.96161(10) 0.0285(3) Uani 1 1 d .
H3 H -0.2698 1.0072 0.9904 0.034 Uiso 1 1 calc R
C4 C -0.14584(18) 0.81202(18) 0.90484(10) 0.0244(3) Uani 1 1 d .
H4 H -0.2460 0.7315 0.9245 0.029 Uiso 1 1 calc R
C5 C -0.15837(19) 0.85517(18) 0.79494(10) 0.0241(3) Uani 1 1 d .
H5A H -0.2141 0.7613 0.7575 0.029 Uiso 1 1 calc R
H5B H -0.2294 0.9605 0.7834 0.029 Uiso 1 1 calc R
C6 C 0.04439(17) 0.87728(17) 0.77216(9) 0.0191(3) Uani 1 1 d .
C7 C 0.15246(17) 0.85183(16) 0.86467(9) 0.0184(3) Uani 1 1 d .
C8 C 0.33821(18) 0.78354(18) 0.83084(9) 0.0244(3) Uani 1 1 d .
H8A H 0.3396 0.6582 0.8320 0.029 Uiso 1 1 calc R
H8B H 0.4406 0.8265 0.8717 0.029 Uiso 1 1 calc R
C9 C 0.3550(2) 0.8514(2) 0.72581(10) 0.0278(3) Uani 1 1 d .
H9A H 0.4249 0.9592 0.7239 0.033 Uiso 1 1 calc R
H9B H 0.4171 0.7679 0.6834 0.033 Uiso 1 1 calc R
C10 C 0.1549(2) 0.87742(16) 0.69611(10) 0.0227(3) Uani 1 1 d .
H10 H 0.1143 0.8919 0.6314 0.027 Uiso 1 1 calc R

loop_
_atom_site_aniso_label
_atom_site_aniso_U_11
_atom_site_aniso_U_22
_atom_site_aniso_U_33
_atom_site_aniso_U_23
_atom_site_aniso_U_13
_atom_site_aniso_U_12
O1 0.0173(4) 0.0192(4) 0.0237(4) 0.0039(4) 0.0004(3) 0.0001(3)
O2 0.0439(6) 0.0346(5) 0.0311(5) -0.0050(4) -0.0012(5) -0.0198(5)
C1 0.0309(7) 0.0226(6) 0.0159(6) 0.0023(5) -0.0026(5) -0.0034(6)
C2 0.0469(9) 0.0225(7) 0.0181(6) -0.0005(5) 0.0045(6) 0.0084(6)
C3 0.0307(8) 0.0327(7) 0.0220(6) 0.0064(6) 0.0081(6) 0.0120(7)
C4 0.0161(6) 0.0281(7) 0.0289(7) 0.0072(6) 0.0022(5) 0.0011(5)
C5 0.0180(6) 0.0270(7) 0.0274(7) 0.0033(6) -0.0032(5) 0.0005(6)
C6 0.0203(7) 0.0153(6) 0.0216(6) -0.0009(5) -0.0040(5) -0.0009(5)
C7 0.0172(6) 0.0189(6) 0.0191(6) 0.0018(5) -0.0004(5) -0.0007(6)
C8 0.0169(6) 0.0319(7) 0.0245(7) 0.0001(5) 0.0003(5) 0.0022(6)
C9 0.0233(7) 0.0342(8) 0.0258(7) 0.0010(6) 0.0063(5) 0.0016(6)
C10 0.0276(7) 0.0214(6) 0.0192(6) 0.0004(5) -0.0008(5) -0.0029(6)

loop_
_atom_type_symbol
_atom_type_description
_atom_type_scat_dispersion_real
_atom_type_scat_dispersion_imag
_atom_type_scat_source
C C 0.0181 0.0091 'International Tables Vol C Tables 4.2.6.8 and 6.1.1.4'
H H 0.0000 0.0000 'International Tables Vol C Tables 4.2.6.8 and 6.1.1.4'
O O 0.0492 0.0322 'International Tables Vol C Tables 4.2.6.8 and 6.1.1.4'

loop_
_geom_angle_atom_site_label_1
_geom_angle_atom_site_label_2
_geom_angle_atom_site_label_3
_geom_angle
C7 O1 C4 102.19(9)
O2 C1 C2 123.63(13)
O2 C1 C7 121.71(12)
C2 C1 C7 114.57(11)
C3 C2 C1 119.22(12)
C3 C2 H2 120.4
C1 C2 H2 120.4
C2 C3 C4 119.54(12)
C2 C3 H3 120.2
C4 C3 H3 120.2
O1 C4 C3 108.61(11)
O1 C4 C5 105.52(10)
C3 C4 C5 108.87(11)
O1 C4 H4 111.2
C3 C4 H4 111.2
C5 C4 H4 111.2
C6 C5 C4 99.99(10)
C6 C5 H5A 111.8
C4 C5 H5A 111.8
C6 C5 H5B 111.8
C4 C5 H5B 111.8
H5A C5 H5B 109.5
C10 C6 C5 138.85(12)
C10 C6 C7 111.41(11)
C5 C6 C7 107.87(10)
O1 C7 C6 102.71(10)
O1 C7 C8 117.06(10)
C6 C7 C8 103.88(10)
O1 C7 C1 107.94(10)
C6 C7 C1 110.64(10)
C8 C7 C1 113.89(11)
C7 C8 C9 103.59(10)
C7 C8 H8A 111.0
C9 C8 H8A 111.0
C7 C8 H8B 111.0
C9 C8 H8B 111.0
H8A C8 H8B 109.0
C10 C9 C8 103.13(11)
C10 C9 H9A 111.1
C8 C9 H9A 111.1
C10 C9 H9B 111.1
C8 C9 H9B 111.1
H9A C9 H9B 109.1
C6 C10 C9 110.97(12)
C6 C10 H10 124.5
C9 C10 H10 124.5

loop_
_geom_bond_atom_site_label_1
_geom_bond_atom_site_label_2
_geom_bond_distance
O1 C7 1.4385(15)
O1 C4 1.4442(15)
O2 C1 1.2153(17)
C1 C2 1.472(2)
C1 C7 1.5347(17)
C2 C3 1.330(2)
C2 H2 0.9500
C3 C4 1.498(2)
C3 H3 0.9500
C4 C5 1.5627(18)
C4 H4 1.0000
C5 C6 1.5055(17)
C5 H5A 0.9900
C5 H5B 0.9900
C6 C10 1.3209(19)
C6 C7 1.5132(17)
C7 C8 1.5177(17)
C8 C9 1.5551(18)
C8 H8A 0.9900
C8 H8B 0.9900
C9 C10 1.514(2)
C9 H9A 0.9900
C9 H9B 0.9900
C10 H10 0.9500

loop_
_geom_torsion_atom_site_label_1
_geom_torsion_atom_site_label_2
_geom_torsion_atom_site_label_3
_geom_torsion_atom_site_label_4
_geom_torsion
O2 C1 C2 C3 173.90(13)
C7 C1 C2 C3 -2.62(18)
C1 C2 C3 C4 3.8(2)
C7 O1 C4 C3 -71.36(12)
C7 O1 C4 C5 45.24(12)
C2 C3 C4 O1 33.85(16)
C2 C3 C4 C5 -80.57(16)
O1 C4 C5 C6 -26.19(13)
C3 C4 C5 C6 90.22(13)
C4 C5 C6 C10 160.71(16)
C4 C5 C6 C7 -1.41(14)
C4 O1 C7 C6 -44.77(11)
C4 O1 C7 C8 -157.81(11)
C4 O1 C7 C1 72.15(12)
C10 C6 C7 O1 -139.11(11)
C5 C6 C7 O1 28.37(13)
C10 C6 C7 C8 -16.69(14)
C5 C6 C7 C8 150.78(11)
C10 C6 C7 C1 105.91(13)
C5 C6 C7 C1 -86.62(13)
O2 C1 C7 O1 147.18(12)
C2 C1 C7 O1 -36.22(14)
O2 C1 C7 C6 -101.16(15)
C2 C1 C7 C6 75.44(14)
O2 C1 C7 C8 15.40(18)
C2 C1 C7 C8 -168.01(11)
O1 C7 C8 C9 137.48(11)
C6 C7 C8 C9 25.10(13)
C1 C7 C8 C9 -95.33(12)
C7 C8 C9 C10 -24.95(13)
C5 C6 C10 C9 -161.51(17)
C7 C6 C10 C9 0.21(16)
C8 C9 C10 C6 15.90(15)

loop_
_cod_related_entry_id
_cod_related_entry_database
_cod_related_entry_code
1 ChemSpider 30660272
